data_2202462
loop_
_publ_author_name
' Zhi Min Jin '
' Zu Guang Li '
' Mei Chao Li '
' Mao Lin Hu '
' Liang Shen '

_publ_section_title
;
 2,6-Dimethylpyridinium nitrate
;
_journal_issue 7
_journal_name_full 'Acta Crystallographica Section E'
_journal_page_first o903
_journal_page_last o904
_journal_paper_doi 10.1107/S1600536803011553
_journal_volume 59
_journal_year 2003
_chemical_formula_iupac 'C7 H10 N 1+, N O3 1-'
_chemical_formula_moiety 'C7 H10 N 1+, N O3 1-'
_chemical_formula_sum 'C7 H10 N2 O3'
_chemical_formula_weight 170.17
_chemical_name_systematic
;
2,6-Dimethylpyridinium nitrate
;
_space_group_IT_number 15
_symmetry_cell_setting monoclinic
_symmetry_space_group_name_Hall '-C 2yc'
_symmetry_space_group_name_H-M 'C 1 2/c 1'
_atom_sites_solution_hydrogens geom
_atom_sites_solution_primary direct
_atom_sites_solution_secondary difmap
_audit_creation_method SHELXL-97
_cell_angle_alpha 90.00
_cell_angle_beta 114.260(10)
_cell_angle_gamma 90.00
_cell_formula_units_Z 8
_cell_length_a 15.918(3)
_cell_length_b 7.5600(10)
_cell_length_c 15.924(3)
_cell_measurement_reflns_used 782
_cell_measurement_temperature 293(2)
_cell_measurement_theta_max 19.83
_cell_measurement_theta_min 2.81
_cell_volume 1747.1(5)
_computing_cell_refinement SMART
_computing_data_collection 'SMART (Bruker, 2000)'
_computing_data_reduction 'SAINT-Plus (Bruker, 2000)'
_computing_molecular_graphics SHELXTL
_computing_publication_material SHELXTL
_computing_structure_refinement SHELXTL
_computing_structure_solution 'SHELXTL (Bruker, 2000)'
_diffrn_ambient_temperature 293(2)
_diffrn_measured_fraction_theta_full 0.977
_diffrn_measured_fraction_theta_max 0.977
_diffrn_measurement_device_type 'Bruker SMART Apex CCD area-detector'
_diffrn_measurement_method '\f and \w'
_diffrn_radiation_monochromator graphite
_diffrn_radiation_source 'sealed tube'
_diffrn_radiation_type MoK\a
_diffrn_radiation_wavelength 0.71073
_diffrn_reflns_av_R_equivalents 0.0319
_diffrn_reflns_av_sigmaI/netI 0.0436
_diffrn_reflns_limit_h_max 20
_diffrn_reflns_limit_h_min -13
_diffrn_reflns_limit_k_max 9
_diffrn_reflns_limit_k_min -9
_diffrn_reflns_limit_l_max 20
_diffrn_reflns_limit_l_min -20
_diffrn_reflns_number 5170
_diffrn_reflns_theta_full 28.05
_diffrn_reflns_theta_max 28.05
_diffrn_reflns_theta_min 2.81
_diffrn_standards_decay_% 0
_diffrn_standards_number 0
_exptl_absorpt_coefficient_mu 0.102
_exptl_absorpt_correction_type none
_exptl_crystal_colour colourless
_exptl_crystal_density_diffrn 1.294
_exptl_crystal_density_method 'not measured'
_exptl_crystal_description prism
_exptl_crystal_F_000 720
_exptl_crystal_size_max 0.3
_exptl_crystal_size_mid 0.2
_exptl_crystal_size_min 0.2
_refine_diff_density_max 0.132
_refine_diff_density_min -0.070
_refine_ls_extinction_method none
_refine_ls_goodness_of_fit_ref 0.864
_refine_ls_hydrogen_treatment mixed
_refine_ls_matrix_type full
_refine_ls_number_parameters 115
_refine_ls_number_reflns 2069
_refine_ls_number_restraints 0
_refine_ls_restrained_S_all 0.864
_refine_ls_R_factor_all 0.0836
_refine_ls_R_factor_gt 0.0344
_refine_ls_shift/su_max <0.001
_refine_ls_shift/su_mean <0.001
_refine_ls_structure_factor_coef Fsqd
_refine_ls_weighting_details 'calc w = 1/[\s^2^(Fo^2^)+(0.0314P)^2^] where P = (Fo^2^+2Fc^2^)/3'
_refine_ls_weighting_scheme calc
_refine_ls_wR_factor_gt 0.0682
_refine_ls_wR_factor_ref 0.0768
_reflns_number_gt 1091
_reflns_number_total 2069
_reflns_threshold_expression I>2\s(I)
_cod_data_source_file ci6228.cif
_cod_data_source_block I
_cod_depositor_comments
;
The following automatic conversions were performed:
'_symmetry_cell_setting' value 'Monoclinic' changed to 'monoclinic'
according to '/home/saulius/struct/CIF-dictionaries/cif_core.dic'
dictionary named 'cif_core.dic' version 2.4.1 from
2010-06-29.

'_geom_bond_publ_flag' value 'Y' changed to 'y' according to
'/home/saulius/struct/CIF-dictionaries/cif_core.dic' dictionary named
'cif_core.dic' version 2.4.1 from 2010-06-29 (11 times).

Automatic conversion script
Id: cif_fix_enum 1527 2010-12-29 10:47:43Z saulius 

The following automatic conversions were performed:

'_symmetry_cell_setting' value 'Monoclinic' changed to 'monoclinic'
according to /home/saulius/struct/CIF-dictionaries/cif_core.dic
dictionary named 'cif_core.dic' version 2.4.1 from
2010-06-29.

'_geom_bond_publ_flag' value 'Y' changed to 'y'
according to /home/saulius/struct/CIF-dictionaries/cif_core.dic
dictionary named 'cif_core.dic' version 2.4.1 from 2010-06-29 (11
times).

'_geom_angle_publ_flag' value 'Y' changed to 'y' according
to /home/saulius/struct/CIF-dictionaries/cif_core.dic dictionary
named 'cif_core.dic' version 2.4.1 from 2010-06-29 (7 times).

Automatic conversion script
Id: cif_fix_values 1715 2011-07-08 13:25:40Z adriana 
;
_cod_original_sg_symbol_H-M 'C 2/c'
_cod_database_code 2202462
_cod_database_fobs_code 2202462

loop_
_symmetry_equiv_pos_as_xyz
'x, y, z'
'-x, y, -z+1/2'
'x+1/2, y+1/2, z'
'-x+1/2, y+1/2, -z+1/2'
'-x, -y, -z'
'x, -y, z-1/2'
'-x+1/2, -y+1/2, -z'
'x+1/2, -y+1/2, z-1/2'

loop_
_atom_site_label
_atom_site_fract_x
_atom_site_fract_y
_atom_site_fract_z
_atom_site_U_iso_or_equiv
_atom_site_adp_type
_atom_site_calc_flag
_atom_site_refinement_flags
_atom_site_occupancy
_atom_site_disorder_assembly
_atom_site_disorder_group
_atom_site_type_symbol
C1 0.14054(9) 0.86336(16) 0.06222(9) 0.0635(4) Uani d . 1 . . C
C2 0.10556(10) 0.87640(15) -0.03100(10) 0.0690(4) Uani d . 1 . . C
H2 0.0462 0.8369 -0.0668 0.083 Uiso calc R 1 . . H
C3 0.15770(11) 0.94718(16) -0.07153(10) 0.0706(4) Uani d . 1 . . C
H3 0.1340 0.9546 -0.1354 0.085 Uiso calc R 1 . . H
C4 0.24362(10) 1.00723(16) -0.02044(9) 0.0691(4) Uani d . 1 . . C
H4 0.2786 1.0567 -0.0490 0.083 Uiso calc R 1 . . H
C5 0.27894(10) 0.99510(17) 0.07338(9) 0.0656(4) Uani d . 1 . . C
C6 0.09119(9) 0.78637(16) 0.11475(9) 0.0717(4) Uani d . 1 . . C
H6A 0.1232 0.6827 0.1469 0.108 Uiso calc R 1 . . H
H6B 0.0297 0.7549 0.0731 0.108 Uiso calc R 1 . . H
H6C 0.0887 0.8717 0.1583 0.108 Uiso calc R 1 . . H
C7 0.37155(9) 1.05641(16) 0.13605(9) 0.0749(4) Uani d . 1 . . C
H7A 0.3660 1.1502 0.1741 0.112 Uiso calc R 1 . . H
H7B 0.4037 1.0990 0.1006 0.112 Uiso calc R 1 . . H
H7C 0.4053 0.9600 0.1743 0.112 Uiso calc R 1 . . H
N1 0.22590(8) 0.92208(13) 0.10996(9) 0.0617(3) Uani d . 1 . . N
H1 0.2464(8) 0.9080(13) 0.1664(9) 0.057(4) Uiso d . 1 . . H
N2 0.35705(9) 0.79802(14) 0.33269(9) 0.0661(3) Uani d . 1 . . N
O1 0.39264(6) 0.78106(11) 0.41608(7) 0.0760(3) Uani d . 1 . . O
O2 0.39045(7) 0.72683(11) 0.28549(6) 0.0802(3) Uani d . 1 . . O
O3 0.28628(7) 0.88737(11) 0.29672(6) 0.0729(3) Uani d . 1 . . O

loop_
_atom_site_aniso_label
_atom_site_aniso_U_11
_atom_site_aniso_U_22
_atom_site_aniso_U_33
_atom_site_aniso_U_12
_atom_site_aniso_U_13
_atom_site_aniso_U_23
C1 0.0610(9) 0.0600(8) 0.0612(9) 0.0070(7) 0.0166(8) 0.0029(7)
C2 0.0664(9) 0.0640(8) 0.0629(9) 0.0079(7) 0.0127(8) 0.0023(7)
C3 0.0786(10) 0.0665(9) 0.0571(9) 0.0104(8) 0.0182(8) 0.0044(7)
C4 0.0764(10) 0.0665(8) 0.0647(9) 0.0078(8) 0.0293(8) 0.0062(7)
C5 0.0663(9) 0.0640(8) 0.0624(9) 0.0059(7) 0.0223(8) 0.0039(7)
C6 0.0648(9) 0.0687(8) 0.0753(9) 0.0028(7) 0.0223(8) 0.0064(7)
C7 0.0674(9) 0.0743(8) 0.0780(10) -0.0011(7) 0.0248(8) 0.0022(7)
N1 0.0641(8) 0.0625(7) 0.0519(8) 0.0067(6) 0.0173(7) 0.0051(6)
N2 0.0666(8) 0.0660(7) 0.0594(8) 0.0063(6) 0.0194(7) 0.0019(6)
O1 0.0736(6) 0.0838(6) 0.0596(6) 0.0138(5) 0.0163(5) 0.0065(5)
O2 0.0859(7) 0.0813(6) 0.0692(6) 0.0182(5) 0.0277(6) 0.0012(5)
O3 0.0694(6) 0.0796(6) 0.0611(6) 0.0153(5) 0.0181(5) 0.0045(4)

loop_
_atom_type_symbol
_atom_type_description
_atom_type_scat_dispersion_real
_atom_type_scat_dispersion_imag
_atom_type_scat_source
C C 0.0033 0.0016 'International Tables Vol C Tables 4.2.6.8 and 6.1.1.4'
H H 0.0000 0.0000 'International Tables Vol C Tables 4.2.6.8 and 6.1.1.4'
N N 0.0061 0.0033 'International Tables Vol C Tables 4.2.6.8 and 6.1.1.4'
O O 0.0106 0.0060 'International Tables Vol C Tables 4.2.6.8 and 6.1.1.4'

loop_
_geom_angle_atom_site_label_1
_geom_angle_atom_site_label_2
_geom_angle_atom_site_label_3
_geom_angle
_geom_angle_publ_flag
N1 C1 C2 117.63(14) y
N1 C1 C6 117.52(12) y
C2 C1 C6 124.84(13) y
C3 C2 C1 119.58(14) ?
C3 C2 H2 120.2 ?
C1 C2 H2 120.2 ?
C4 C3 C2 120.88(14) ?
C4 C3 H3 119.6 ?
C2 C3 H3 119.6 ?
C3 C4 C5 119.74(15) ?
C3 C4 H4 120.1 ?
C5 C4 H4 120.1 ?
N1 C5 C4 117.24(14) y
N1 C5 C7 118.23(12) y
C4 C5 C7 124.53(14) y
C1 C6 H6A 109.5 ?
C1 C6 H6B 109.5 ?
H6A C6 H6B 109.5 ?
C1 C6 H6C 109.5 ?
H6A C6 H6C 109.5 ?
H6B C6 H6C 109.5 ?
C5 C7 H7A 109.5 ?
C5 C7 H7B 109.5 ?
H7A C7 H7B 109.5 ?
C5 C7 H7C 109.5 ?
H7A C7 H7C 109.5 ?
H7B C7 H7C 109.5 ?
C5 N1 C1 124.90(13) y
C5 N1 H1 119.5(8) ?
C1 N1 H1 115.6(8) ?
O2 N2 O1 120.26(12) ?
O2 N2 O3 120.34(12) ?
O1 N2 O3 119.39(12) ?

loop_
_geom_bond_atom_site_label_1
_geom_bond_atom_site_label_2
_geom_bond_site_symmetry_2
_geom_bond_distance
_geom_bond_publ_flag
C1 N1 . 1.3313(16) y
C1 C2 . 1.3581(17) y
C1 C6 . 1.4817(18) y
C2 C3 . 1.3534(19) y
C2 H2 . 0.93 ?
C3 C4 . 1.3506(18) y
C3 H3 . 0.93 ?
C4 C5 . 1.3661(17) y
C4 H4 . 0.93 ?
C5 N1 . 1.3271(16) y
C5 C7 . 1.4747(17) y
C6 H6A . 0.96 ?
C6 H6B . 0.96 ?
C6 H6C . 0.96 ?
C7 H7A . 0.96 ?
C7 H7B . 0.96 ?
C7 H7C . 0.96 ?
N1 H1 . 0.827(12) ?
N2 O2 . 1.2107(13) y
N2 O1 . 1.2176(12) y
N2 O3 . 1.2342(13) y

loop_
_geom_hbond_atom_site_label_D
_geom_hbond_atom_site_label_H
_geom_hbond_atom_site_label_A
_geom_hbond_site_symmetry_A
_geom_hbond_distance_DH
_geom_hbond_distance_HA
_geom_hbond_distance_DA
_geom_hbond_angle_DHA
_geom_hbond_publ_flag
N1 H1 O3 . 0.827(12) 1.912(13) 2.7364(17) 175.5(11) y
C2 H2 O1 8_465 0.93 2.51 3.3567(19) 152 y
C4 H4 O1 6_575 0.93 2.44 3.3438(18) 165 y
C4 H4 O3 6_575 0.93 2.54 3.3463(18) 145 y
C6 H6B O1 8_465 0.96 2.57 3.4700(17) 156 y
C7 H7C O2 . 0.96 2.58 3.3723(16) 140 y

loop_
_geom_torsion_atom_site_label_1
_geom_torsion_atom_site_label_2
_geom_torsion_atom_site_label_3
_geom_torsion_atom_site_label_4
_geom_torsion
N1 C1 C2 C3 0.06(18)
C6 C1 C2 C3 -179.07(11)
C1 C2 C3 C4 -0.90(19)
C2 C3 C4 C5 0.62(19)
C3 C4 C5 N1 0.50(18)
C3 C4 C5 C7 -179.86(12)
C4 C5 N1 C1 -1.42(18)
C7 C5 N1 C1 178.91(11)
C2 C1 N1 C5 1.15(19)
C6 C1 N1 C5 -179.66(11)

loop_
_cod_related_entry_id
_cod_related_entry_database
_cod_related_entry_code
1 ChemSpider 21131684
